data_1504720
loop_
_publ_author_name
'Huang, Wei-Hao'
'Zavalij, Peter Y.'
'Isaacs, Lyle'

_publ_section_title
;
 Folding of long-chain alkanediammonium ions promoted by a cucurbituril
 derivative.
;
_journal_issue 12
_journal_name_full 'Organic letters'
_journal_page_first 2577
_journal_page_last 2580
_journal_paper_doi 10.1021/ol800893n
_journal_volume 10
_journal_year 2008
_chemical_absolute_configuration ad
_chemical_formula_moiety 'C43 H40 N24 O13, C9 H24 N2, I2, (H2 O)15'
_chemical_formula_sum 'C52 H94 I2 N26 O28'
_chemical_formula_weight 1785.33
_chemical_name_common 'CBPh diamine diiodide'
_chemical_name_systematic
;
CBPh diamine diiodide hydrate
;
_space_group_IT_number 198
_symmetry_cell_setting cubic
_symmetry_space_group_name_Hall 'P 2ac 2ab 3'
_symmetry_space_group_name_H-M 'P 21 3'
_atom_sites_solution_hydrogens geom
_atom_sites_solution_primary direct
_atom_sites_solution_secondary difmap
_audit_creation_method 'SHELXL-97 & ZCIF'
_cell_angle_alpha 90.00
_cell_angle_beta 90.00
_cell_angle_gamma 90.00
_cell_formula_units_Z 12
_cell_length_a 27.6038(2)
_cell_length_b 27.6038(2)
_cell_length_c 27.6038(2)
_cell_measurement_reflns_used 37157
_cell_measurement_temperature 150(2)
_cell_measurement_theta_max 21.0
_cell_measurement_theta_min 2.2
_cell_volume 21033.3(3)
_computing_cell_refinement Apex2
_computing_data_collection 'Apex2 (Bruker, 2005)'
_computing_data_reduction Apex2
_computing_molecular_graphics 'XSHEL (Bruker, 2004)'
_computing_publication_material SHELXL-97
_computing_structure_refinement 'SHELXL-97 (Sheldrick, 1997)'
_computing_structure_solution 'SHELXS-97 (Sheldrick, 1990)'
_diffrn_ambient_temperature 150(2)
_diffrn_detector 'CCD area detector'
_diffrn_detector_type 'Bruker Smart Apex II'
_diffrn_measured_fraction_theta_full 0.998
_diffrn_measured_fraction_theta_max 0.998
_diffrn_measurement_details 610,610,610,205
_diffrn_measurement_device_type 'three-circle diffractometer'
_diffrn_measurement_method '\w and \f scans'
_diffrn_measurement_specimen_support 'glass capillary'
_diffrn_orient_matrix_type standard
_diffrn_orient_matrix_UB_11 0.0242326
_diffrn_orient_matrix_UB_12 -0.0256654
_diffrn_orient_matrix_UB_13 -0.0081518
_diffrn_orient_matrix_UB_21 -0.0261257
_diffrn_orient_matrix_UB_22 -0.0197580
_diffrn_orient_matrix_UB_23 -0.0154194
_diffrn_orient_matrix_UB_31 0.0064862
_diffrn_orient_matrix_UB_32 0.0162079
_diffrn_orient_matrix_UB_33 -0.0317425
_diffrn_radiation_monochromator graphite
_diffrn_radiation_source 'fine-focus sealed tube'
_diffrn_radiation_type MoK\a
_diffrn_radiation_wavelength 0.71073
_diffrn_reflns_av_R_equivalents 0.0531
_diffrn_reflns_av_sigmaI/netI 0.0237
_diffrn_reflns_limit_h_max 29
_diffrn_reflns_limit_h_min -29
_diffrn_reflns_limit_k_max 27
_diffrn_reflns_limit_k_min -29
_diffrn_reflns_limit_l_max 29
_diffrn_reflns_limit_l_min -29
_diffrn_reflns_number 134638
_diffrn_reflns_theta_full 22.50
_diffrn_reflns_theta_max 22.49
_diffrn_reflns_theta_min 1.81
_diffrn_source_current 30
_diffrn_source_voltage 50
_diffrn_standards_decay_% 0
_exptl_absorpt_coefficient_mu 1.000
_exptl_absorpt_correction_T_max 0.823
_exptl_absorpt_correction_T_min 0.734
_exptl_absorpt_correction_type multi-scan
_exptl_absorpt_process_details 'SADABS (Sheldrick, 1996)'
_exptl_crystal_colour yellow
_exptl_crystal_density_diffrn 1.691
_exptl_crystal_density_method 'not measured'
_exptl_crystal_description prism
_exptl_crystal_F_000 11016
_exptl_crystal_id 'Isaacs/WHuang 1,9 @150K'
_exptl_crystal_size_max 0.39
_exptl_crystal_size_mid 0.35
_exptl_crystal_size_min 0.195
_platon_squeeze_details
;
Electron Count / Cell = 2445

Total Potential Solvent Accessible Void Vol = 4973.6 A^3^ = 23.6%
;
_refine_diff_density_max 0.576
_refine_diff_density_min -0.852
_refine_diff_density_rms 0.105
_refine_ls_abs_structure_details '(Flack, 1983)'
_refine_ls_abs_structure_Flack 0.13(3)
_refine_ls_extinction_method none
_refine_ls_goodness_of_fit_ref 1.000
_refine_ls_hydrogen_treatment constr
_refine_ls_matrix_type full
_refine_ls_number_parameters 862
_refine_ls_number_reflns 9175
_refine_ls_number_restraints 189
_refine_ls_restrained_S_all 1.003
_refine_ls_R_factor_all 0.0760
_refine_ls_R_factor_gt 0.0723
_refine_ls_shift/su_max 0.001
_refine_ls_shift/su_mean 0.000
_refine_ls_structure_factor_coef Fsqd
_refine_ls_weighting_details 'w=1/[\s^2^(Fo^2^)+(0.09P)^2^+87.P], P=(max(Fo^2^,0)+2Fc^2^)/3'
_refine_ls_weighting_scheme calc
_refine_ls_wR_factor_gt 0.1807
_refine_ls_wR_factor_ref 0.1835
_reflns_Friedel_coverage 0.864
_reflns_number_gt 8432
_reflns_number_total 9175
_reflns_threshold_expression >2sigma(I)
_cod_data_source_file ol800893n-file005.cif
_cod_data_source_block 1597
_cod_depositor_comments
;
The following automatic conversions were performed:

'_symmetry_cell_setting' value 'Cubic' changed to 'cubic' according
to /home/saulius/struct/CIF-dictionaries/cif_core.dic dictionary
named 'cif_core.dic' version 2.4.1 from 2010-06-29.

Automatic conversion script
Id: cif_fix_values 1715 2011-07-08 13:25:40Z adriana 
;
_cod_original_sg_symbol_H-M P213
_cod_database_code 1504720
_diffrn_measurement_frame_width-ccd 0.3
_diffrn_measurement_total_frames-ccd 2035
_diffrn_measurement_frame_time-ccd 30
_diffrn_measurement_total_time-ccd 20.1
_diffrn_detector_distance-ccd 6.00
_diffrn_measurement_frame_size-ccd 512

loop_
_symmetry_equiv_pos_as_xyz
'x, y, z'
'-x+1/2, -y, z+1/2'
'-x, y+1/2, -z+1/2'
'x+1/2, -y+1/2, -z'
'z, x, y'
'z+1/2, -x+1/2, -y'
'-z+1/2, -x, y+1/2'
'-z, x+1/2, -y+1/2'
'y, z, x'
'-y, z+1/2, -x+1/2'
'y+1/2, -z+1/2, -x'
'-y+1/2, -z, x+1/2'

loop_
_atom_site_label
_atom_site_type_symbol
_atom_site_fract_x
_atom_site_fract_y
_atom_site_fract_z
_atom_site_U_iso_or_equiv
_atom_site_adp_type
_atom_site_occupancy
_atom_site_symmetry_multiplicity
_atom_site_calc_flag
_atom_site_refinement_flags
_atom_site_disorder_assembly
_atom_site_disorder_group
O1 O 0.65852(19) 0.4651(2) 0.1138(2) 0.0528(15) Uani 1 1 d . . .
C1 C 0.6125(3) 0.4877(3) 0.1265(3) 0.048(2) Uani 1 1 d . . .
H1 H 0.5867 0.4731 0.1056 0.057 Uiso 1 1 calc R . .
C2 C 0.6032(3) 0.4726(3) 0.1775(3) 0.046(2) Uani 1 1 d . . .
C3 C 0.5621(3) 0.4810(3) 0.2068(4) 0.052(2) Uani 1 1 d . . .
H3 H 0.5344 0.4974 0.1946 0.063 Uiso 1 1 calc R . .
C4 C 0.5639(3) 0.4645(3) 0.2530(4) 0.062(3) Uani 1 1 d . . .
H4 H 0.5371 0.4706 0.2737 0.074 Uiso 1 1 calc R . .
C5 C 0.6021(3) 0.4397(3) 0.2709(4) 0.054(2) Uani 1 1 d . . .
H5 H 0.6012 0.4288 0.3035 0.065 Uiso 1 1 calc R . .
C6 C 0.6422(3) 0.4300(3) 0.2432(3) 0.050(2) Uani 1 1 d . . .
H6 H 0.6687 0.4120 0.2557 0.060 Uiso 1 1 calc R . .
C7 C 0.6425(3) 0.4481(3) 0.1941(3) 0.049(2) Uani 1 1 d . . .
C8 C 0.6789(3) 0.4430(3) 0.1572(3) 0.047(2) Uani 1 1 d . . .
H8 H 0.6837 0.4076 0.1508 0.056 Uiso 1 1 calc R . .
C9 C 0.6836(3) 0.5707(3) 0.2122(3) 0.046(2) Uani 1 1 d . . .
H9A H 0.6618 0.5454 0.2251 0.055 Uiso 1 1 calc R . .
H9B H 0.6887 0.5950 0.2381 0.055 Uiso 1 1 calc R . .
N10 N 0.6600(2) 0.5945(2) 0.1708(2) 0.0399(15) Uani 1 1 d . . .
C11 C 0.6119(3) 0.5774(3) 0.1530(3) 0.0459(19) Uani 1 1 d . . .
H11 H 0.5889 0.5701 0.1801 0.055 Uiso 1 1 calc R . .
N12 N 0.6141(2) 0.5379(2) 0.1169(2) 0.0466(17) Uani 1 1 d . . .
C13 C 0.6630(3) 0.6438(3) 0.1664(3) 0.048(2) Uani 1 1 d . . .
O13 O 0.6907(2) 0.67102(19) 0.1876(2) 0.0505(14) Uani 1 1 d . . .
C14 C 0.6036(3) 0.5548(3) 0.0711(3) 0.052(2) Uani 1 1 d . . .
O14 O 0.6007(2) 0.5304(2) 0.0339(2) 0.0655(17) Uani 1 1 d . . .
N15 N 0.6274(2) 0.6584(3) 0.1347(3) 0.0516(18) Uani 1 1 d . . .
C16 C 0.5958(3) 0.6202(3) 0.1230(3) 0.049(2) Uani 1 1 d . . .
H16 H 0.5618 0.6292 0.1319 0.059 Uiso 1 1 calc R . .
N17 N 0.5974(2) 0.6041(3) 0.0725(2) 0.0490(17) Uani 1 1 d . . .
C18 C 0.6211(3) 0.7092(3) 0.1228(3) 0.053(2) Uani 1 1 d . . .
H18A H 0.5860 0.7167 0.1233 0.064 Uiso 1 1 calc R . .
H18B H 0.6367 0.7289 0.1483 0.064 Uiso 1 1 calc R . .
C19 C 0.5791(3) 0.6322(4) 0.0331(4) 0.062(3) Uani 1 1 d . . .
H19A H 0.5699 0.6098 0.0067 0.074 Uiso 1 1 calc R . .
H19B H 0.5491 0.6487 0.0441 0.074 Uiso 1 1 calc R . .
N20 N 0.6405(3) 0.7233(3) 0.0766(3) 0.059(2) Uani 1 1 d . . .
C21 C 0.6135(3) 0.7161(4) 0.0313(4) 0.063(3) Uani 1 1 d . . .
H21 H 0.5807 0.7315 0.0329 0.076 Uiso 1 1 calc R . .
N22 N 0.6104(3) 0.6670(3) 0.0142(3) 0.059(2) Uani 1 1 d . . .
C23 C 0.6791(3) 0.7540(3) 0.0713(4) 0.063(3) Uani 1 1 d . . .
O23 O 0.7034(2) 0.7693(2) 0.1037(3) 0.0654(17) Uani 1 1 d . . .
C24 C 0.6403(3) 0.6613(4) -0.0282(4) 0.064(3) Uani 1 1 d . . .
O24 O 0.6416(2) 0.6226(3) -0.0503(2) 0.0667(17) Uani 1 1 d . . .
N25 N 0.6828(3) 0.7645(3) 0.0225(3) 0.059(2) Uani 1 1 d . . .
C26 C 0.6474(3) 0.7430(3) -0.0067(4) 0.061(2) Uani 1 1 d . . .
H26 H 0.6290 0.7678 -0.0258 0.073 Uiso 1 1 calc R . .
N27 N 0.6633(3) 0.7035(3) -0.0367(3) 0.066(2) Uani 1 1 d . . .
C28 C 0.7194(4) 0.7979(4) 0.0057(4) 0.071(3) Uani 1 1 d . . .
H28A H 0.7053 0.8180 -0.0205 0.085 Uiso 1 1 calc R . .
H28B H 0.7282 0.8199 0.0327 0.085 Uiso 1 1 calc R . .
C29 C 0.6912(4) 0.7081(4) -0.0807(4) 0.068(3) Uani 1 1 d . . .
H29A H 0.6854 0.6791 -0.1010 0.081 Uiso 1 1 calc R . .
H29B H 0.6791 0.7366 -0.0989 0.081 Uiso 1 1 calc R . .
N30 N 0.7629(3) 0.7752(3) -0.0123(3) 0.070(2) Uani 1 1 d . . .
C31 C 0.7682(4) 0.7581(4) -0.0624(3) 0.071(3) Uani 1 1 d . . .
H31 H 0.7603 0.7844 -0.0860 0.085 Uiso 1 1 calc R . .
N32 N 0.7416(3) 0.7134(3) -0.0742(3) 0.064(2) Uani 1 1 d . . .
C33 C 0.8055(3) 0.7769(3) 0.0080(4) 0.056(2) Uani 1 1 d . . .
O33 O 0.8110(3) 0.7948(3) 0.0506(3) 0.081(2) Uani 1 1 d . . .
C34 C 0.7743(4) 0.6751(4) -0.0806(3) 0.052(2) Uani 1 1 d . . .
O34 O 0.7619(2) 0.6353(3) -0.0916(2) 0.0611(16) Uani 1 1 d . . .
N35 N 0.8393(3) 0.7585(3) -0.0189(3) 0.060(2) Uani 1 1 d . . .
C36 C 0.8227(3) 0.7444(3) -0.0651(4) 0.061(3) Uani 1 1 d . . .
H36 H 0.8401 0.7612 -0.0920 0.073 Uiso 1 1 calc R . .
N37 N 0.8188(3) 0.6909(3) -0.0726(2) 0.058(2) Uani 1 1 d . . .
C38 C 0.8916(3) 0.7594(3) -0.0070(4) 0.061(2) Uani 1 1 d . . .
H38A H 0.9099 0.7680 -0.0366 0.073 Uiso 1 1 calc R . .
H38B H 0.8973 0.7853 0.0171 0.073 Uiso 1 1 calc R . .
C39 C 0.8617(3) 0.6626(3) -0.0835(3) 0.050(2) Uani 1 1 d . . .
H39A H 0.8522 0.6342 -0.1031 0.060 Uiso 1 1 calc R . .
H39B H 0.8841 0.6826 -0.1033 0.060 Uiso 1 1 calc R . .
N40 N 0.9107(2) 0.7153(2) 0.0116(3) 0.0518(18) Uani 1 1 d . . .
C41 C 0.9269(3) 0.6758(3) -0.0182(3) 0.050(2) Uani 1 1 d . . .
H41 H 0.9508 0.6869 -0.0430 0.059 Uiso 1 1 calc R . .
N42 N 0.8873(3) 0.6460(3) -0.0407(2) 0.0552(19) Uani 1 1 d . . .
C43 C 0.9177(3) 0.7071(3) 0.0598(3) 0.0435(19) Uani 1 1 d . . .
O43 O 0.9086(2) 0.7344(2) 0.0926(2) 0.0569(15) Uani 1 1 d . . .
C44 C 0.8912(3) 0.5990(3) -0.0285(3) 0.047(2) Uani 1 1 d . . .
O44 O 0.8695(2) 0.5656(2) -0.0443(2) 0.0577(16) Uani 1 1 d . . .
N45 N 0.9394(2) 0.6624(2) 0.0638(2) 0.0447(16) Uani 1 1 d . . .
C46 C 0.9501(3) 0.6404(3) 0.0180(3) 0.045(2) Uani 1 1 d . . .
H46 H 0.9858 0.6375 0.0127 0.054 Uiso 1 1 calc R . .
N47 N 0.9258(2) 0.5956(2) 0.0084(2) 0.0450(16) Uani 1 1 d . . .
C48 C 0.9592(3) 0.6453(3) 0.1096(3) 0.0430(19) Uani 1 1 d . . .
H48A H 0.9931 0.6350 0.1040 0.052 Uiso 1 1 calc R . .
H48B H 0.9600 0.6729 0.1325 0.052 Uiso 1 1 calc R . .
C49 C 0.9422(3) 0.5501(3) 0.0286(3) 0.058(2) Uani 1 1 d . . .
H49A H 0.9343 0.5237 0.0057 0.070 Uiso 1 1 calc R . .
H49B H 0.9779 0.5511 0.0321 0.070 Uiso 1 1 calc R . .
N50 N 0.9334(2) 0.6056(2) 0.1327(2) 0.0364(14) Uani 1 1 d . . .
C51 C 0.9427(3) 0.5559(3) 0.1203(3) 0.0376(17) Uani 1 1 d . . .
H51 H 0.9780 0.5479 0.1221 0.045 Uiso 1 1 calc R . .
N52 N 0.9210(2) 0.5394(2) 0.0748(2) 0.0384(15) Uani 1 1 d . . .
C53 C 0.9034(3) 0.6102(3) 0.1707(3) 0.0376(17) Uani 1 1 d . . .
O53 O 0.89199(19) 0.64954(19) 0.1897(2) 0.0473(13) Uani 1 1 d . . .
C54 C 0.8895(3) 0.5025(3) 0.0817(3) 0.042(2) Uani 1 1 d . . .
O54 O 0.8715(2) 0.4770(2) 0.0493(2) 0.0508(14) Uani 1 1 d . . .
N55 N 0.8903(2) 0.5667(2) 0.1862(2) 0.0362(15) Uani 1 1 d . . .
C56 C 0.9132(3) 0.5274(3) 0.1581(3) 0.0393(18) Uani 1 1 d . . .
H56 H 0.9347 0.5072 0.1790 0.047 Uiso 1 1 calc R . .
N57 N 0.8804(2) 0.4976(2) 0.1308(2) 0.0403(15) Uani 1 1 d . . .
C58 C 0.8585(3) 0.5574(3) 0.2269(2) 0.0352(17) Uani 1 1 d . . .
H58A H 0.8554 0.5874 0.2463 0.042 Uiso 1 1 calc R . .
H58B H 0.8734 0.5324 0.2478 0.042 Uiso 1 1 calc R . .
C59 C 0.8559(3) 0.4570(3) 0.1501(3) 0.0398(18) Uani 1 1 d . . .
H59A H 0.8740 0.4448 0.1786 0.048 Uiso 1 1 calc R . .
H59B H 0.8553 0.4309 0.1255 0.048 Uiso 1 1 calc R . .
N60 N 0.8096(2) 0.5410(2) 0.2122(2) 0.0368(14) Uani 1 1 d . . .
C61 C 0.7944(3) 0.4921(3) 0.2090(3) 0.0399(18) Uani 1 1 d . . .
H61 H 0.8052 0.4728 0.2378 0.048 Uiso 1 1 calc R . .
N62 N 0.8063(2) 0.4683(2) 0.1646(2) 0.0397(15) Uani 1 1 d . . .
C63 C 0.7715(3) 0.5730(3) 0.2116(3) 0.043(2) Uani 1 1 d . . .
O63 O 0.7749(2) 0.6165(2) 0.2192(2) 0.0528(15) Uani 1 1 d . . .
C64 C 0.7670(3) 0.4479(3) 0.1423(3) 0.0379(18) Uani 1 1 d . . .
O64 O 0.7669(2) 0.4217(2) 0.1085(2) 0.0532(15) Uani 1 1 d . . .
N65 N 0.7313(2) 0.5482(2) 0.1997(2) 0.0375(15) Uani 1 1 d . . .
C66 C 0.7391(3) 0.4966(3) 0.2072(3) 0.0363(17) Uani 1 1 d . . .
H66 H 0.7238 0.4852 0.2381 0.044 Uiso 1 1 calc R . .
N67 N 0.7259(2) 0.4647(2) 0.1658(3) 0.0453(17) Uani 1 1 d . . .
N1A N 0.7723(8) 0.7266(9) 0.1679(9) 0.105(5) Uani 0.485(9) 1 d PDU A 1
H1A1 H 0.7624 0.6972 0.1791 0.158 Uiso 0.485(9) 1 calc PR A 1
H1A2 H 0.7461 0.7439 0.1578 0.158 Uiso 0.485(9) 1 calc PR A 1
H1A3 H 0.7875 0.7430 0.1922 0.158 Uiso 0.485(9) 1 calc PR A 1
C2A C 0.8069(14) 0.7196(10) 0.1261(11) 0.088(4) Uani 0.485(9) 1 d PDU A 1
H2A1 H 0.8409 0.7256 0.1357 0.105 Uiso 0.485(9) 1 calc PR A 1
H2A2 H 0.7985 0.7405 0.0981 0.105 Uiso 0.485(9) 1 calc PR A 1
C3A C 0.7974(10) 0.6655(8) 0.1153(8) 0.093(5) Uani 0.485(9) 1 d PDU A 1
H3A1 H 0.8272 0.6464 0.1208 0.111 Uiso 0.485(9) 1 calc PR A 1
H3A2 H 0.7717 0.6530 0.1370 0.111 Uiso 0.485(9) 1 calc PR A 1
C4A C 0.7813(13) 0.6610(8) 0.0622(9) 0.138(8) Uani 0.485(9) 1 d PDU A 1
H4A1 H 0.8015 0.6820 0.0413 0.166 Uiso 0.485(9) 1 calc PR A 1
H4A2 H 0.7471 0.6709 0.0586 0.166 Uiso 0.485(9) 1 calc PR A 1
C5A C 0.7876(9) 0.6073(9) 0.0475(12) 0.131(7) Uani 0.485(9) 1 d PDU A 1
H5A1 H 0.7937 0.6051 0.0122 0.157 Uiso 0.485(9) 1 calc PR A 1
H5A2 H 0.8159 0.5934 0.0646 0.157 Uiso 0.485(9) 1 calc PR A 1
C6A C 0.7418(9) 0.5783(9) 0.0605(9) 0.117(6) Uani 0.485(9) 1 d PDU A 1
H6A1 H 0.7126 0.5968 0.0510 0.141 Uiso 0.485(9) 1 calc PR A 1
H6A2 H 0.7405 0.5727 0.0959 0.141 Uiso 0.485(9) 1 calc PR A 1
C7A C 0.7425(9) 0.5291(7) 0.0336(6) 0.103(5) Uani 0.485(9) 1 d PDU A 1
H7A1 H 0.7764 0.5177 0.0303 0.123 Uiso 0.485(9) 1 calc PR A 1
H7A2 H 0.7244 0.5047 0.0527 0.123 Uiso 0.485(9) 1 calc PR A 1
C8A C 0.7199(5) 0.5342(5) -0.0158(5) 0.120(4) Uani 0.485(9) 1 d PDU A 1
H8A1 H 0.7392 0.5583 -0.0341 0.144 Uiso 0.485(9) 1 calc PR A 1
H8A2 H 0.6871 0.5482 -0.0113 0.144 Uiso 0.485(9) 1 calc PR A 1
C9A C 0.7147(15) 0.4893(10) -0.0476(13) 0.149(10) Uani 0.485(9) 1 d PDU A 1
H9A1 H 0.7033 0.4614 -0.0283 0.179 Uiso 0.485(9) 1 calc PR A 1
H9A2 H 0.7462 0.4808 -0.0627 0.179 Uiso 0.485(9) 1 calc PR A 1
C10A C 0.6771(12) 0.5029(17) -0.0870(11) 0.189(9) Uani 0.485(9) 1 d PDU A 1
H10A H 0.6913 0.5272 -0.1092 0.226 Uiso 0.485(9) 1 calc PR A 1
H10B H 0.6689 0.4738 -0.1062 0.226 Uiso 0.485(9) 1 calc PR A 1
N11A N 0.6308(11) 0.5236(13) -0.0639(12) 0.164(8) Uani 0.485(9) 1 d PDU A 1
H11A H 0.6244 0.5075 -0.0359 0.246 Uiso 0.485(9) 1 calc PR A 1
H11B H 0.6055 0.5199 -0.0848 0.246 Uiso 0.485(9) 1 calc PR A 1
H11C H 0.6351 0.5556 -0.0575 0.246 Uiso 0.485(9) 1 calc PR A 1
N1B N 0.7990(8) 0.7063(8) 0.1863(7) 0.105(5) Uani 0.515(9) 1 d PDU A 2
H1B1 H 0.7680 0.6963 0.1915 0.158 Uiso 0.515(9) 1 calc PR A 2
H1B2 H 0.8038 0.7352 0.2013 0.158 Uiso 0.515(9) 1 calc PR A 2
H1B3 H 0.8199 0.6840 0.1985 0.158 Uiso 0.515(9) 1 calc PR A 2
C2B C 0.8077(14) 0.7120(11) 0.1316(9) 0.088(4) Uani 0.515(9) 1 d PDU A 2
H2B1 H 0.7972 0.7445 0.1204 0.105 Uiso 0.515(9) 1 calc PR A 2
H2B2 H 0.8424 0.7077 0.1237 0.105 Uiso 0.515(9) 1 calc PR A 2
C3B C 0.7769(7) 0.6722(10) 0.1080(9) 0.093(5) Uani 0.515(9) 1 d PDU A 2
H3B1 H 0.7662 0.6493 0.1334 0.111 Uiso 0.515(9) 1 calc PR A 2
H3B2 H 0.7476 0.6872 0.0938 0.111 Uiso 0.515(9) 1 calc PR A 2
C4B C 0.8033(8) 0.6442(10) 0.0687(11) 0.138(8) Uani 0.515(9) 1 d PDU A 2
H4B1 H 0.8187 0.6675 0.0462 0.166 Uiso 0.515(9) 1 calc PR A 2
H4B2 H 0.8294 0.6248 0.0839 0.166 Uiso 0.515(9) 1 calc PR A 2
C5B C 0.7708(11) 0.6105(8) 0.0397(10) 0.131(7) Uani 0.515(9) 1 d PDU A 2
H5B1 H 0.7841 0.6080 0.0065 0.157 Uiso 0.515(9) 1 calc PR A 2
H5B2 H 0.7384 0.6257 0.0371 0.157 Uiso 0.515(9) 1 calc PR A 2
C6B C 0.7641(10) 0.5591(9) 0.0596(7) 0.117(6) Uani 0.515(9) 1 d PDU A 2
H6B1 H 0.7338 0.5574 0.0786 0.141 Uiso 0.515(9) 1 calc PR A 2
H6B2 H 0.7914 0.5511 0.0815 0.141 Uiso 0.515(9) 1 calc PR A 2
C7B C 0.7621(7) 0.5219(8) 0.0175(7) 0.103(5) Uani 0.515(9) 1 d PDU A 2
H7B1 H 0.7929 0.5227 -0.0010 0.123 Uiso 0.515(9) 1 calc PR A 2
H7B2 H 0.7579 0.4888 0.0307 0.123 Uiso 0.515(9) 1 calc PR A 2
C8B C 0.7199(5) 0.5342(5) -0.0158(5) 0.120(4) Uani 0.515(9) 1 d PDU A 2
H8B1 H 0.7221 0.5686 -0.0259 0.144 Uiso 0.515(9) 1 calc PR A 2
H8B2 H 0.6890 0.5297 0.0018 0.144 Uiso 0.515(9) 1 calc PR A 2
C9B C 0.7207(14) 0.5013(12) -0.0610(9) 0.149(10) Uani 0.515(9) 1 d PDU A 2
H9B1 H 0.7191 0.4667 -0.0516 0.179 Uiso 0.515(9) 1 calc PR A 2
H9B2 H 0.7505 0.5068 -0.0802 0.179 Uiso 0.515(9) 1 calc PR A 2
C10B C 0.6752(12) 0.5161(14) -0.0904(10) 0.189(9) Uani 0.515(9) 1 d PDU A 2
H10C H 0.6628 0.4881 -0.1091 0.226 Uiso 0.515(9) 1 calc PR A 2
H10D H 0.6493 0.5274 -0.0683 0.226 Uiso 0.515(9) 1 calc PR A 2
N11B N 0.6899(12) 0.5567(12) -0.1245(11) 0.164(8) Uani 0.515(9) 1 d PDU A 2
H11D H 0.7012 0.5822 -0.1069 0.246 Uiso 0.515(9) 1 calc PR A 2
H11E H 0.6638 0.5662 -0.1422 0.246 Uiso 0.515(9) 1 calc PR A 2
H11F H 0.7136 0.5460 -0.1447 0.246 Uiso 0.515(9) 1 calc PR A 2
I1 I 0.98110(3) 0.59901(3) 0.87759(3) 0.0767(2) Uani 1 1 d . . .

loop_
_atom_site_aniso_label
_atom_site_aniso_U_11
_atom_site_aniso_U_22
_atom_site_aniso_U_33
_atom_site_aniso_U_23
_atom_site_aniso_U_13
_atom_site_aniso_U_12
O1 0.041(3) 0.052(3) 0.065(4) -0.020(3) 0.000(3) 0.001(3)
C1 0.032(4) 0.044(5) 0.068(6) -0.008(4) -0.013(4) -0.004(3)
C2 0.040(5) 0.042(4) 0.056(5) -0.020(4) -0.001(4) -0.009(4)
C3 0.037(5) 0.031(4) 0.089(7) -0.014(5) 0.001(5) -0.006(4)
C4 0.049(6) 0.045(5) 0.091(8) -0.027(5) 0.033(5) -0.025(4)
C5 0.043(5) 0.051(5) 0.069(6) -0.007(4) 0.003(5) -0.014(4)
C6 0.042(5) 0.040(5) 0.066(6) 0.007(4) 0.000(4) -0.004(4)
C7 0.038(5) 0.039(4) 0.069(6) -0.017(4) -0.001(4) -0.008(4)
C8 0.032(4) 0.047(5) 0.062(5) -0.012(4) -0.011(4) -0.001(4)
C9 0.034(4) 0.045(5) 0.058(5) -0.021(4) -0.006(4) 0.015(4)
N10 0.028(3) 0.041(4) 0.050(4) -0.011(3) -0.004(3) 0.010(3)
C11 0.034(4) 0.046(5) 0.058(5) -0.008(4) -0.001(4) 0.001(4)
N12 0.043(4) 0.050(4) 0.046(4) -0.018(3) -0.009(3) 0.001(3)
C13 0.039(5) 0.053(5) 0.051(5) -0.002(4) -0.004(4) 0.006(4)
O13 0.046(3) 0.038(3) 0.067(4) -0.010(3) -0.011(3) 0.015(3)
C14 0.026(4) 0.061(6) 0.068(6) -0.005(5) 0.002(4) -0.001(4)
O14 0.057(4) 0.069(4) 0.070(4) -0.011(4) -0.006(3) -0.007(3)
N15 0.040(4) 0.061(5) 0.054(4) -0.011(3) -0.012(3) 0.014(3)
C16 0.031(4) 0.061(5) 0.056(5) -0.008(4) 0.004(4) 0.012(4)
N17 0.049(4) 0.057(4) 0.041(4) -0.008(3) -0.014(3) -0.006(3)
C18 0.060(5) 0.038(4) 0.062(5) 0.008(4) 0.003(5) 0.015(4)
C19 0.045(5) 0.067(6) 0.073(6) -0.015(5) -0.014(5) 0.009(5)
N20 0.057(5) 0.056(5) 0.065(5) -0.006(4) -0.013(4) 0.023(4)
C21 0.033(5) 0.087(7) 0.069(6) 0.002(5) -0.020(4) 0.017(4)
N22 0.056(5) 0.049(4) 0.070(5) -0.002(4) -0.026(4) 0.005(4)
C23 0.037(5) 0.047(5) 0.104(9) -0.007(6) -0.015(5) 0.015(4)
O23 0.056(4) 0.053(4) 0.088(5) -0.010(3) -0.023(4) 0.005(3)
C24 0.053(6) 0.078(8) 0.059(6) 0.005(6) -0.023(5) 0.029(5)
O24 0.067(4) 0.067(4) 0.066(4) 0.002(4) -0.018(3) 0.014(3)
N25 0.059(5) 0.046(4) 0.072(5) 0.012(4) -0.020(4) 0.007(4)
C26 0.055(6) 0.059(6) 0.068(6) 0.005(5) -0.009(5) 0.023(5)
N27 0.069(5) 0.053(5) 0.074(6) 0.011(4) -0.032(5) 0.003(4)
C28 0.073(7) 0.056(6) 0.083(7) 0.013(5) -0.011(6) 0.008(5)
C29 0.067(6) 0.084(7) 0.052(6) 0.015(5) -0.011(5) 0.013(5)
N30 0.083(6) 0.054(5) 0.072(6) 0.006(4) -0.013(5) 0.003(4)
C31 0.109(9) 0.055(6) 0.049(6) 0.019(5) -0.014(6) -0.004(6)
N32 0.058(5) 0.085(6) 0.049(4) 0.013(4) -0.020(4) 0.006(4)
C33 0.055(6) 0.048(5) 0.065(6) -0.005(5) -0.020(5) -0.008(4)
O33 0.058(4) 0.071(5) 0.112(6) -0.009(4) -0.002(4) -0.001(4)
C34 0.066(6) 0.058(6) 0.030(4) -0.007(4) 0.002(4) 0.013(5)
O34 0.059(4) 0.074(5) 0.050(4) -0.012(3) -0.002(3) 0.008(3)
N35 0.071(5) 0.055(4) 0.054(5) 0.002(4) -0.007(4) 0.014(4)
C36 0.061(6) 0.062(6) 0.060(6) 0.026(5) -0.006(5) 0.011(5)
N37 0.054(5) 0.081(6) 0.038(4) 0.005(4) -0.004(3) 0.005(4)
C38 0.065(6) 0.048(5) 0.070(6) 0.010(4) -0.001(5) -0.008(4)
C39 0.055(5) 0.057(5) 0.038(5) 0.014(4) 0.005(4) 0.013(4)
N40 0.044(4) 0.047(4) 0.064(5) 0.014(4) -0.002(3) -0.004(3)
C41 0.046(5) 0.051(5) 0.052(5) 0.000(4) 0.013(4) -0.001(4)
N42 0.049(4) 0.075(5) 0.041(4) -0.005(4) -0.004(3) -0.001(4)
C43 0.042(5) 0.035(5) 0.053(5) 0.001(4) -0.006(4) -0.007(4)
O43 0.064(4) 0.038(3) 0.068(4) -0.011(3) -0.009(3) -0.001(3)
C44 0.048(5) 0.051(5) 0.043(5) -0.009(4) -0.005(4) 0.002(4)
O44 0.072(4) 0.059(4) 0.042(3) -0.004(3) -0.009(3) -0.002(3)
N45 0.045(4) 0.041(4) 0.048(4) -0.009(3) 0.000(3) -0.004(3)
C46 0.030(4) 0.074(6) 0.031(4) -0.002(4) 0.011(3) 0.011(4)
N47 0.056(4) 0.045(4) 0.034(3) -0.010(3) 0.009(3) -0.001(3)
C48 0.045(4) 0.046(5) 0.038(4) -0.005(4) -0.011(4) 0.004(4)
C49 0.064(6) 0.056(6) 0.054(6) -0.012(4) -0.002(4) 0.020(5)
N50 0.038(3) 0.034(3) 0.037(3) -0.007(3) -0.004(3) 0.002(3)
C51 0.029(4) 0.042(4) 0.042(4) 0.000(3) -0.005(3) 0.015(3)
N52 0.054(4) 0.029(3) 0.032(3) -0.003(3) -0.003(3) 0.001(3)
C53 0.030(4) 0.043(5) 0.040(4) -0.009(4) -0.008(3) -0.003(3)
O53 0.044(3) 0.040(3) 0.058(3) -0.021(3) -0.001(3) 0.000(2)
C54 0.036(4) 0.049(5) 0.041(5) -0.010(4) -0.003(4) 0.025(4)
O54 0.062(4) 0.048(3) 0.043(3) -0.013(3) -0.012(3) 0.009(3)
N55 0.030(3) 0.036(4) 0.042(4) -0.013(3) -0.001(3) 0.012(3)
C56 0.032(4) 0.041(4) 0.045(4) -0.013(4) -0.004(3) 0.013(3)
N57 0.035(3) 0.045(4) 0.041(4) -0.012(3) -0.007(3) 0.019(3)
C58 0.039(4) 0.041(4) 0.025(4) -0.008(3) -0.006(3) 0.017(3)
C59 0.030(4) 0.035(4) 0.054(5) -0.013(4) 0.000(3) 0.011(3)
N60 0.030(3) 0.039(4) 0.041(4) -0.012(3) 0.001(3) 0.007(3)
C61 0.037(4) 0.037(4) 0.045(4) -0.004(4) -0.007(3) 0.014(3)
N62 0.033(3) 0.044(4) 0.042(4) -0.012(3) 0.000(3) 0.014(3)
C63 0.045(5) 0.059(6) 0.026(4) 0.002(4) -0.007(3) 0.011(4)
O63 0.048(3) 0.032(3) 0.079(4) -0.013(3) -0.005(3) 0.004(3)
C64 0.038(4) 0.025(4) 0.050(5) -0.020(4) -0.006(4) 0.003(3)
O64 0.045(3) 0.049(3) 0.066(4) -0.017(3) 0.003(3) 0.005(3)
N65 0.019(3) 0.041(4) 0.053(4) -0.008(3) 0.001(3) -0.005(3)
C66 0.041(4) 0.036(4) 0.032(4) -0.008(3) 0.005(3) -0.001(3)
N67 0.036(4) 0.039(4) 0.061(4) -0.017(3) -0.007(3) -0.008(3)
N1A 0.078(10) 0.102(11) 0.137(12) -0.007(9) 0.000(8) 0.008(8)
C2A 0.070(7) 0.098(8) 0.095(8) 0.031(7) -0.022(6) 0.017(7)
C3A 0.047(14) 0.107(8) 0.125(9) 0.001(8) -0.009(9) 0.022(10)
C4A 0.110(18) 0.171(11) 0.133(11) -0.018(11) -0.026(13) 0.001(11)
C5A 0.099(15) 0.166(11) 0.128(13) -0.017(10) -0.045(13) -0.015(10)
C6A 0.104(14) 0.146(12) 0.102(9) 0.011(9) 0.022(11) 0.027(10)
C7A 0.069(13) 0.115(9) 0.124(10) 0.032(8) 0.042(9) 0.006(9)
C8A 0.108(10) 0.106(9) 0.145(9) 0.007(6) 0.002(8) -0.014(8)
C9A 0.182(14) 0.114(14) 0.150(15) -0.011(12) 0.033(12) 0.026(13)
C10A 0.171(13) 0.191(19) 0.203(15) -0.104(13) -0.022(10) 0.042(13)
N11A 0.161(12) 0.174(16) 0.158(15) -0.034(13) 0.015(11) 0.009(12)
N1B 0.078(10) 0.102(11) 0.137(12) -0.007(9) 0.000(8) 0.008(8)
C2B 0.070(7) 0.098(8) 0.095(8) 0.031(7) -0.022(6) 0.017(7)
C3B 0.047(14) 0.107(8) 0.125(9) 0.001(8) -0.009(9) 0.022(10)
C4B 0.110(18) 0.171(11) 0.133(11) -0.018(11) -0.026(13) 0.001(11)
C5B 0.099(15) 0.166(11) 0.128(13) -0.017(10) -0.045(13) -0.015(10)
C6B 0.104(14) 0.146(12) 0.102(9) 0.011(9) 0.022(11) 0.027(10)
C7B 0.069(13) 0.115(9) 0.124(10) 0.032(8) 0.042(9) 0.006(9)
C8B 0.108(10) 0.106(9) 0.145(9) 0.007(6) 0.002(8) -0.014(8)
C9B 0.182(14) 0.114(14) 0.150(15) -0.011(12) 0.033(12) 0.026(13)
C10B 0.171(13) 0.191(19) 0.203(15) -0.104(13) -0.022(10) 0.042(13)
N11B 0.161(12) 0.174(16) 0.158(15) -0.034(13) 0.015(11) 0.009(12)
I1 0.0814(5) 0.0855(5) 0.0632(4) -0.0016(4) 0.0028(4) -0.0054(4)

loop_
_atom_type_symbol
_atom_type_description
_atom_type_scat_dispersion_real
_atom_type_scat_dispersion_imag
_atom_type_scat_source
C C 0.0033 0.0016 'International Tables Vol C Tables 4.2.6.8 and 6.1.1.4'
H H 0.0000 0.0000 'International Tables Vol C Tables 4.2.6.8 and 6.1.1.4'
N N 0.0061 0.0033 'International Tables Vol C Tables 4.2.6.8 and 6.1.1.4'
O O 0.0106 0.0060 'International Tables Vol C Tables 4.2.6.8 and 6.1.1.4'
I I -0.4742 1.8119 'International Tables Vol C Tables 4.2.6.8 and 6.1.1.4'

loop_
_geom_angle_atom_site_label_1
_geom_angle_atom_site_label_2
_geom_angle_atom_site_label_3
_geom_angle
C1 O1 C8 108.6(6)
N12 C1 O1 110.3(6)
N12 C1 C2 117.2(7)
O1 C1 C2 105.0(6)
C7 C2 C3 122.0(9)
C7 C2 C1 108.7(7)
C3 C2 C1 129.3(8)
C4 C3 C2 117.0(8)
C5 C4 C3 122.9(8)
C4 C5 C6 121.7(9)
C5 C6 C7 117.3(8)
C2 C7 C8 111.6(8)
C2 C7 C6 119.1(8)
C8 C7 C6 129.3(8)
C7 C8 N67 117.9(7)
C7 C8 O1 105.7(6)
N67 C8 O1 107.9(7)
N10 C9 N65 113.4(7)
C13 N10 C9 119.0(6)
C13 N10 C11 109.7(6)
C9 N10 C11 120.7(7)
N12 C11 N10 114.6(6)
N12 C11 C16 102.8(7)
N10 C11 C16 101.3(6)
C14 N12 C1 119.8(7)
C14 N12 C11 111.0(7)
C1 N12 C11 126.7(7)
O13 C13 N10 127.4(7)
O13 C13 N15 124.7(8)
N10 C13 N15 107.8(7)
O14 C14 N17 124.1(8)
O14 C14 N12 126.3(8)
N17 C14 N12 109.6(8)
C13 N15 C16 111.6(7)
C13 N15 C18 121.0(7)
C16 N15 C18 126.8(7)
N15 C16 N17 115.3(7)
N15 C16 C11 106.2(6)
N17 C16 C11 106.0(7)
C14 N17 C19 124.0(7)
C14 N17 C16 109.4(7)
C19 N17 C16 123.4(7)
N20 C18 N15 114.7(7)
N22 C19 N17 116.0(7)
C23 N20 C18 123.4(8)
C23 N20 C21 112.9(9)
C18 N20 C21 122.0(8)
N22 C21 N20 115.9(7)
N22 C21 C26 105.0(8)
N20 C21 C26 101.4(7)
C19 N22 C21 124.3(8)
C19 N22 C24 125.6(8)
C21 N22 C24 109.7(8)
O23 C23 N20 125.2(11)
O23 C23 N25 127.8(10)
N20 C23 N25 106.9(9)
O24 C24 N27 130.6(10)
O24 C24 N22 121.0(10)
N27 C24 N22 108.4(9)
C23 N25 C26 114.9(8)
C23 N25 C28 120.0(8)
C26 N25 C28 125.0(9)
N25 C26 N27 116.0(8)
N25 C26 C21 103.3(8)
N27 C26 C21 101.8(8)
C24 N27 C26 114.3(9)
C24 N27 C29 118.3(9)
C26 N27 C29 125.5(9)
N30 C28 N25 114.4(8)
N32 C29 N27 115.4(8)
C33 N30 C28 126.0(9)
C33 N30 C31 109.2(9)
C28 N30 C31 123.0(9)
N30 C31 N32 115.4(8)
N30 C31 C36 102.6(8)
N32 C31 C36 105.6(8)
C34 N32 C29 122.8(9)
C34 N32 C31 109.8(8)
C29 N32 C31 127.3(9)
O33 C33 N35 126.1(9)
O33 C33 N30 121.0(10)
N35 C33 N30 112.8(9)
O34 C34 N37 127.9(9)
O34 C34 N32 122.9(9)
N37 C34 N32 109.1(9)
C33 N35 C36 113.1(8)
C33 N35 C38 124.6(8)
C36 N35 C38 121.5(8)
N35 C36 N37 115.0(7)
N35 C36 C31 101.8(8)
N37 C36 C31 100.2(8)
C34 N37 C39 123.1(8)
C34 N37 C36 114.6(8)
C39 N37 C36 120.1(8)
N40 C38 N35 115.3(7)
N42 C39 N37 113.5(7)
C43 N40 C38 123.2(8)
C43 N40 C41 112.7(7)
C38 N40 C41 123.9(8)
N40 C41 N42 115.2(7)
N40 C41 C46 103.9(7)
N42 C41 C46 103.0(7)
C44 N42 C39 123.4(7)
C44 N42 C41 111.4(7)
C39 N42 C41 121.1(7)
O43 C43 N40 126.7(8)
O43 C43 N45 126.3(8)
N40 C43 N45 106.9(7)
O44 C44 N42 128.1(8)
O44 C44 N47 124.3(8)
N42 C44 N47 107.6(7)
C43 N45 C46 113.4(7)
C43 N45 C48 121.6(7)
C46 N45 C48 123.5(6)
N47 C46 N45 115.5(6)
N47 C46 C41 103.5(6)
N45 C46 C41 102.6(6)
C44 N47 C46 113.5(7)
C44 N47 C49 123.4(7)
C46 N47 C49 122.1(7)
N50 C48 N45 116.1(6)
N52 C49 N47 113.1(7)
C53 N50 C51 112.7(6)
C53 N50 C48 125.0(6)
C51 N50 C48 121.9(6)
N50 C51 N52 115.2(6)
N50 C51 C56 103.5(6)
N52 C51 C56 101.7(6)
C54 N52 C49 122.8(6)
C54 N52 C51 112.2(6)
C49 N52 C51 122.1(6)
O53 C53 N55 125.8(7)
O53 C53 N50 124.5(7)
N55 C53 N50 109.6(6)
O54 C54 N52 125.7(7)
O54 C54 N57 125.3(8)
N52 C54 N57 109.1(7)
C53 N55 C58 125.1(6)
C53 N55 C56 112.4(6)
C58 N55 C56 122.5(6)
N57 C56 N55 115.3(6)
N57 C56 C51 105.8(6)
N55 C56 C51 101.9(6)
C54 N57 C59 122.2(6)
C54 N57 C56 110.1(7)
C59 N57 C56 123.8(6)
N55 C58 N60 113.2(5)
N57 C59 N62 112.4(6)
C63 N60 C61 112.6(6)
C63 N60 C58 120.4(6)
C61 N60 C58 125.4(6)
N60 C61 N62 114.9(7)
N60 C61 C66 102.8(6)
N62 C61 C66 103.8(6)
C64 N62 C61 113.0(6)
C64 N62 C59 122.1(6)
C61 N62 C59 123.4(6)
O63 C63 N65 127.3(7)
O63 C63 N60 124.8(8)
N65 C63 N60 107.9(7)
O64 C64 N62 127.5(7)
O64 C64 N67 125.0(7)
N62 C64 N67 107.5(6)
C63 N65 C66 110.1(6)
C63 N65 C9 117.2(6)
C66 N65 C9 120.3(6)
N65 C66 N67 115.7(6)
N65 C66 C61 103.3(6)
N67 C66 C61 102.8(6)
C64 N67 C8 121.1(6)
C64 N67 C66 110.9(6)
C8 N67 C66 126.2(7)
N1A C2A C3A 99.4(15)
C4A C3A C2A 108.1(14)
C3A C4A C5A 107.2(13)
C6A C5A C4A 110.2(14)
C5A C6A C7A 109.5(13)
C8A C7A C6A 110.2(13)
C7A C8A C9A 118.9(13)
C8A C9A C10A 105.6(13)
N11A C10A C9A 111(2)
C3B C2B N1B 104.9(16)
C4B C3B C2B 113.8(14)
C5B C4B C3B 113.9(14)
C4B C5B C6B 116.7(16)
C5B C6B C7B 110.4(12)
N11B C10B C9B 108(2)

loop_
_geom_bond_atom_site_label_1
_geom_bond_atom_site_label_2
_geom_bond_distance
O1 C1 1.458(10)
O1 C8 1.458(11)
C1 N12 1.411(11)
C1 C2 1.490(12)
C2 C7 1.357(12)
C2 C3 1.413(12)
C3 C4 1.355(14)
C4 C5 1.350(14)
C5 C6 1.373(12)
C6 C7 1.444(13)
C7 C8 1.440(12)
C8 N67 1.448(10)
C9 N10 1.470(11)
C9 N65 1.497(9)
N10 C13 1.369(11)
N10 C11 1.493(10)
C11 N12 1.479(10)
C11 C16 1.508(12)
N12 C14 1.381(11)
C13 O13 1.221(10)
C13 N15 1.376(10)
C14 O14 1.230(11)
C14 N17 1.372(11)
N15 C16 1.407(11)
N15 C18 1.449(11)
C16 N17 1.464(10)
N17 C19 1.428(12)
C18 N20 1.439(12)
C19 N22 1.396(12)
N20 C23 1.369(12)
N20 C21 1.469(12)
C21 N22 1.435(12)
C21 C26 1.590(14)
N22 C24 1.442(13)
C23 O23 1.196(12)
C23 N25 1.382(14)
C24 O24 1.229(12)
C24 N27 1.348(13)
N25 C26 1.399(12)
N25 C28 1.445(13)
C26 N27 1.439(13)
N27 C29 1.444(13)
C28 N30 1.444(14)
C29 N32 1.409(13)
N30 C33 1.303(12)
N30 C31 1.469(13)
C31 N32 1.472(13)
C31 C36 1.553(15)
N32 C34 1.402(12)
C33 O33 1.283(12)
C33 N35 1.296(12)
C34 O34 1.189(11)
C34 N37 1.322(12)
N35 C36 1.410(12)
N35 C38 1.482(12)
C36 N37 1.494(12)
N37 C39 1.451(11)
C38 N40 1.421(11)
C39 N42 1.449(11)
N40 C43 1.363(11)
N40 C41 1.437(11)
C41 N42 1.503(11)
C41 C46 1.537(12)
N42 C44 1.347(12)
C43 O43 1.206(10)
C43 N45 1.375(11)
C44 O44 1.184(10)
C44 N47 1.398(10)
N45 C46 1.434(10)
N45 C48 1.456(10)
C46 N47 1.431(11)
N47 C49 1.448(11)
C48 N50 1.455(10)
C49 N52 1.436(11)
N50 C53 1.344(9)
N50 C51 1.436(9)
C51 N52 1.465(10)
C51 C56 1.540(11)
N52 C54 1.353(10)
C53 O53 1.247(9)
C53 N55 1.323(10)
C54 O54 1.240(9)
C54 N57 1.384(10)
N55 C58 1.448(9)
N55 C56 1.477(9)
C56 N57 1.435(10)
N57 C59 1.414(10)
C58 N60 1.480(9)
C59 N62 1.460(9)
N60 C63 1.373(10)
N60 C61 1.419(10)
C61 N62 1.429(10)
C61 C66 1.531(11)
N62 C64 1.370(10)
C63 O63 1.222(10)
C63 N65 1.346(10)
C64 O64 1.180(9)
C64 N67 1.386(10)
N65 C66 1.456(10)
C66 N67 1.488(9)
N1A C2A 1.51(2)
C2A C3A 1.545(11)
C3A C4A 1.538(11)
C4A C5A 1.546(11)
C5A C6A 1.541(11)
C6A C7A 1.547(11)
C7A C8A 1.508(11)
C8A C9A 1.526(11)
C9A C10A 1.549(11)
C10A N11A 1.54(2)
N1B C2B 1.538(19)
C2B C3B 1.534(11)
C3B C4B 1.519(11)
C4B C5B 1.519(11)
C5B C6B 1.532(11)
C6B C7B 1.552(11)
C9B C10B 1.551(11)
C10B N11B 1.52(2)

loop_
_geom_hbond_atom_site_label_D
_geom_hbond_atom_site_label_H
_geom_hbond_atom_site_label_A
_geom_hbond_distance_DH
_geom_hbond_distance_HA
_geom_hbond_distance_DA
_geom_hbond_angle_DHA
_geom_hbond_site_symmetry_A
N1A H1A2 O23 0.91 2.03 2.85(3) 150.4 .
N1A H1A3 O13 0.91 2.23 2.91(2) 130.5 12_664
N11A H11A O14 0.91 2.13 2.83(3) 133.2 .
N11A H11C O24 0.91 1.87 2.78(4) 174.4 .
N1B H1B2 O13 0.91 2.26 3.05(2) 144.5 12_664
N1B H1B3 O53 0.91 2.22 3.01(2) 145.2 .
N1B H1B3 O63 0.91 2.31 2.72(2) 107.2 .
N11B H11D O34 0.91 2.27 3.08(4) 148.5 .
N11B H11D O24 0.91 2.53 3.05(3) 116.7 .

loop_
_geom_torsion_atom_site_label_1
_geom_torsion_atom_site_label_2
_geom_torsion_atom_site_label_3
_geom_torsion_atom_site_label_4
_geom_torsion
C8 O1 C1 N12 119.8(7)
C8 O1 C1 C2 -7.3(7)
N12 C1 C2 C7 -116.8(7)
O1 C1 C2 C7 6.0(8)
N12 C1 C2 C3 62.6(11)
O1 C1 C2 C3 -174.7(7)
C7 C2 C3 C4 1.6(11)
C1 C2 C3 C4 -177.7(8)
C2 C3 C4 C5 -2.0(12)
C3 C4 C5 C6 0.6(13)
C4 C5 C6 C7 1.3(12)
C3 C2 C7 C8 178.2(7)
C1 C2 C7 C8 -2.4(9)
C3 C2 C7 C6 0.2(11)
C1 C2 C7 C6 179.6(7)
C5 C6 C7 C2 -1.6(11)
C5 C6 C7 C8 -179.2(8)
C2 C7 C8 N67 118.5(8)
C6 C7 C8 N67 -63.7(12)
C2 C7 C8 O1 -2.2(9)
C6 C7 C8 O1 175.6(7)
C1 O1 C8 C7 6.0(8)
C1 O1 C8 N67 -121.0(6)
N65 C9 N10 C13 -100.7(8)
N65 C9 N10 C11 118.2(7)
C13 N10 C11 N12 128.4(7)
C9 N10 C11 N12 -87.3(9)
C13 N10 C11 C16 18.5(8)
C9 N10 C11 C16 162.8(6)
O1 C1 N12 C14 85.5(8)
C2 C1 N12 C14 -154.6(7)
O1 C1 N12 C11 -114.1(8)
C2 C1 N12 C11 5.8(11)
N10 C11 N12 C14 -106.0(8)
C16 C11 N12 C14 3.0(8)
N10 C11 N12 C1 92.1(9)
C16 C11 N12 C1 -158.9(7)
C9 N10 C13 O13 15.3(13)
C11 N10 C13 O13 160.3(8)
C9 N10 C13 N15 -162.4(6)
C11 N10 C13 N15 -17.4(9)
C1 N12 C14 O14 -13.8(12)
C11 N12 C14 O14 -177.1(8)
C1 N12 C14 N17 167.4(7)
C11 N12 C14 N17 4.1(9)
O13 C13 N15 C16 -169.1(8)
N10 C13 N15 C16 8.7(9)
O13 C13 N15 C18 1.9(13)
N10 C13 N15 C18 179.6(7)
C13 N15 C16 N17 -113.7(8)
C18 N15 C16 N17 76.0(10)
C13 N15 C16 C11 3.4(9)
C18 N15 C16 C11 -166.9(8)
N12 C11 C16 N15 -131.5(6)
N10 C11 C16 N15 -12.8(8)
N12 C11 C16 N17 -8.4(8)
N10 C11 C16 N17 110.3(7)
O14 C14 N17 C19 11.0(13)
N12 C14 N17 C19 -170.2(7)
O14 C14 N17 C16 171.3(8)
N12 C14 N17 C16 -9.8(9)
N15 C16 N17 C14 128.7(7)
C11 C16 N17 C14 11.5(9)
N15 C16 N17 C19 -70.9(10)
C11 C16 N17 C19 171.9(7)
C13 N15 C18 N20 102.0(9)
C16 N15 C18 N20 -88.4(10)
C14 N17 C19 N22 -118.1(9)
C16 N17 C19 N22 84.3(11)
N15 C18 N20 C23 -113.2(9)
N15 C18 N20 C21 82.7(10)
C23 N20 C21 N22 120.9(9)
C18 N20 C21 N22 -73.5(10)
C23 N20 C21 C26 7.8(9)
C18 N20 C21 C26 173.4(7)
N17 C19 N22 C21 -89.5(10)
N17 C19 N22 C24 98.0(10)
N20 C21 N22 C19 77.9(10)
C26 C21 N22 C19 -171.1(7)
N20 C21 N22 C24 -108.5(9)
C26 C21 N22 C24 2.5(8)
C18 N20 C23 O23 6.6(13)
C21 N20 C23 O23 172.0(8)
C18 N20 C23 N25 -171.6(7)
C21 N20 C23 N25 -6.2(10)
C19 N22 C24 O24 -3.3(12)
C21 N22 C24 O24 -176.8(7)
C19 N22 C24 N27 176.4(8)
C21 N22 C24 N27 2.9(9)
O23 C23 N25 C26 -176.6(8)
N20 C23 N25 C26 1.5(10)
O23 C23 N25 C28 -0.7(14)
N20 C23 N25 C28 177.5(7)
C23 N25 C26 N27 -107.3(10)
C28 N25 C26 N27 77.0(11)
C23 N25 C26 C21 3.2(10)
C28 N25 C26 C21 -172.5(8)
N22 C21 C26 N25 -127.2(7)
N20 C21 C26 N25 -6.2(8)
N22 C21 C26 N27 -6.6(8)
N20 C21 C26 N27 114.5(7)
O24 C24 N27 C26 171.7(9)
N22 C24 N27 C26 -8.0(10)
O24 C24 N27 C29 6.5(14)
N22 C24 N27 C29 -173.2(7)
N25 C26 N27 C24 120.4(9)
C21 C26 N27 C24 9.1(9)
N25 C26 N27 C29 -75.7(11)
C21 C26 N27 C29 173.0(8)
C23 N25 C28 N30 97.3(11)
C26 N25 C28 N30 -87.2(11)
C24 N27 C29 N32 -114.4(10)
C26 N27 C29 N32 82.3(12)
N25 C28 N30 C33 -111.6(11)
N25 C28 N30 C31 85.5(11)
C33 N30 C31 N32 120.6(10)
C28 N30 C31 N32 -74.0(11)
C33 N30 C31 C36 6.4(10)
C28 N30 C31 C36 171.7(8)
N27 C29 N32 C34 101.5(11)
N27 C29 N32 C31 -81.5(12)
N30 C31 N32 C34 -109.2(10)
C36 C31 N32 C34 3.4(9)
N30 C31 N32 C29 73.5(12)
C36 C31 N32 C29 -174.0(8)
C28 N30 C33 O33 9.0(15)
C31 N30 C33 O33 173.8(8)
C28 N30 C33 N35 -171.9(9)
C31 N30 C33 N35 -7.0(11)
C29 N32 C34 O34 -0.5(13)
C31 N32 C34 O34 -178.0(8)
C29 N32 C34 N37 179.2(8)
C31 N32 C34 N37 1.7(10)
O33 C33 N35 C36 -176.4(9)
N30 C33 N35 C36 4.5(12)
O33 C33 N35 C38 -6.4(15)
N30 C33 N35 C38 174.5(8)
C33 N35 C36 N37 -107.4(9)
C38 N35 C36 N37 82.3(10)
C33 N35 C36 C31 -0.1(10)
C38 N35 C36 C31 -170.4(7)
N30 C31 C36 N35 -3.6(9)
N32 C31 C36 N35 -124.9(8)
N30 C31 C36 N37 114.8(7)
N32 C31 C36 N37 -6.4(9)
O34 C34 N37 C39 9.7(14)
N32 C34 N37 C39 -170.0(7)
O34 C34 N37 C36 173.1(9)
N32 C34 N37 C36 -6.7(10)
N35 C36 N37 C34 116.6(9)
C31 C36 N37 C34 8.3(9)
N35 C36 N37 C39 -79.6(10)
C31 C36 N37 C39 172.1(7)
C33 N35 C38 N40 101.8(11)
C36 N35 C38 N40 -89.0(11)
C34 N37 C39 N42 -110.1(9)
C36 N37 C39 N42 87.4(9)
N35 C38 N40 C43 -99.1(10)
N35 C38 N40 C41 84.3(10)
C43 N40 C41 N42 107.5(8)
C38 N40 C41 N42 -75.5(10)
C43 N40 C41 C46 -4.3(9)
C38 N40 C41 C46 172.6(7)
N37 C39 N42 C44 114.2(9)
N37 C39 N42 C41 -90.6(9)
N40 C41 N42 C44 -122.9(8)
C46 C41 N42 C44 -10.5(9)
N40 C41 N42 C39 79.1(9)
C46 C41 N42 C39 -168.4(7)
C38 N40 C43 O43 1.1(13)
C41 N40 C43 O43 178.1(8)
C38 N40 C43 N45 -176.1(7)
C41 N40 C43 N45 0.8(9)
C39 N42 C44 O44 -13.1(14)
C41 N42 C44 O44 -170.5(8)
C39 N42 C44 N47 168.2(7)
C41 N42 C44 N47 10.8(9)
O43 C43 N45 C46 -173.8(8)
N40 C43 N45 C46 3.5(9)
O43 C43 N45 C48 -7.4(12)
N40 C43 N45 C48 169.9(7)
C43 N45 C46 N47 -117.7(7)
C48 N45 C46 N47 76.2(9)
C43 N45 C46 C41 -5.9(8)
C48 N45 C46 C41 -172.1(7)
N40 C41 C46 N47 126.3(6)
N42 C41 C46 N47 5.8(7)
N40 C41 C46 N45 5.8(8)
N42 C41 C46 N45 -114.7(7)
O44 C44 N47 C46 174.4(8)
N42 C44 N47 C46 -6.8(9)
O44 C44 N47 C49 5.7(12)
N42 C44 N47 C49 -175.6(7)
N45 C46 N47 C44 111.4(7)
C41 C46 N47 C44 0.1(8)
N45 C46 N47 C49 -79.7(9)
C41 C46 N47 C49 169.0(7)
C43 N45 C48 N50 110.6(8)
C46 N45 C48 N50 -84.3(9)
C44 N47 C49 N52 -102.5(8)
C46 N47 C49 N52 89.8(9)
N45 C48 N50 C53 -102.8(8)
N45 C48 N50 C51 85.2(8)
C53 N50 C51 N52 109.6(7)
C48 N50 C51 N52 -77.5(8)
C53 N50 C51 C56 -0.5(8)
C48 N50 C51 C56 172.4(6)
N47 C49 N52 C54 112.4(8)
N47 C49 N52 C51 -88.6(9)
N50 C51 N52 C54 -119.4(7)
C56 C51 N52 C54 -8.2(7)
N50 C51 N52 C49 79.6(8)
C56 C51 N52 C49 -169.2(6)
C51 N50 C53 O53 176.0(7)
C48 N50 C53 O53 3.4(11)
C51 N50 C53 N55 -0.4(8)
C48 N50 C53 N55 -173.0(6)
C49 N52 C54 O54 -7.8(11)
C51 N52 C54 O54 -168.6(7)
C49 N52 C54 N57 172.3(6)
C51 N52 C54 N57 11.4(8)
O53 C53 N55 C58 3.0(11)
N50 C53 N55 C58 179.3(6)
O53 C53 N55 C56 -175.2(7)
N50 C53 N55 C56 1.1(8)
C53 N55 C56 N57 -115.4(7)
C58 N55 C56 N57 66.4(9)
C53 N55 C56 C51 -1.3(7)
C58 N55 C56 C51 -179.5(6)
N50 C51 C56 N57 121.9(6)
N52 C51 C56 N57 2.1(7)
N50 C51 C56 N55 1.0(7)
N52 C51 C56 N55 -118.8(6)
O54 C54 N57 C59 11.6(11)
N52 C54 N57 C59 -168.5(6)
O54 C54 N57 C56 170.3(7)
N52 C54 N57 C56 -9.7(8)
N55 C56 N57 C54 116.1(7)
C51 C56 N57 C54 4.3(7)
N55 C56 N57 C59 -85.6(8)
C51 C56 N57 C59 162.7(6)
C53 N55 C58 N60 106.3(8)
C56 N55 C58 N60 -75.8(8)
C54 N57 C59 N62 -105.9(7)
C56 N57 C59 N62 98.3(8)
N55 C58 N60 C63 -100.3(7)
N55 C58 N60 C61 95.5(8)
C63 N60 C61 N62 111.0(7)
C58 N60 C61 N62 -83.7(8)
C63 N60 C61 C66 -1.1(8)
C58 N60 C61 C66 164.2(6)
N60 C61 N62 C64 -126.1(7)
C66 C61 N62 C64 -14.6(8)
N60 C61 N62 C59 67.5(9)
C66 C61 N62 C59 179.0(7)
N57 C59 N62 C64 115.2(8)
N57 C59 N62 C61 -79.6(9)
C61 N60 C63 O63 171.7(8)
C58 N60 C63 O63 5.5(11)
C61 N60 C63 N65 -10.5(9)
C58 N60 C63 N65 -176.6(6)
C61 N62 C64 O64 -170.7(8)
C59 N62 C64 O64 -4.1(13)
C61 N62 C64 N67 11.1(9)
C59 N62 C64 N67 177.7(7)
O63 C63 N65 C66 -164.0(8)
N60 C63 N65 C66 18.3(8)
O63 C63 N65 C9 -21.7(12)
N60 C63 N65 C9 160.5(6)
N10 C9 N65 C63 100.4(8)
N10 C9 N65 C66 -121.3(7)
C63 N65 C66 N67 -129.9(7)
C9 N65 C66 N67 89.2(8)
C63 N65 C66 C61 -18.4(8)
C9 N65 C66 C61 -159.3(6)
N60 C61 C66 N65 11.2(7)
N62 C61 C66 N65 -108.9(6)
N60 C61 C66 N67 131.9(6)
N62 C61 C66 N67 11.8(8)
O64 C64 N67 C8 13.7(13)
N62 C64 N67 C8 -168.1(7)
O64 C64 N67 C66 179.4(8)
N62 C64 N67 C66 -2.4(9)
C7 C8 N67 C64 156.6(8)
O1 C8 N67 C64 -83.9(9)
C7 C8 N67 C66 -6.8(12)
O1 C8 N67 C66 112.7(8)
N65 C66 N67 C64 105.6(7)
C61 C66 N67 C64 -6.2(8)
N65 C66 N67 C8 -89.5(9)
C61 C66 N67 C8 158.6(7)
N1A C2A C3A C4A 123(3)
C2A C3A C4A C5A 162(2)
C3A C4A C5A C6A 87(3)
C4A C5A C6A C7A 164.6(18)
C5A C6A C7A C8A -88(2)
C6A C7A C8A C9A -177(3)
C7A C8A C9A C10A 163(2)
C8A C9A C10A N11A -52(4)
N1B C2B C3B C4B -135(3)
C2B C3B C4B C5B -171(2)
C3B C4B C5B C6B -88(3)
C4B C5B C6B C7B -142.4(19)

loop_
_platon_squeeze_void_nr
_platon_squeeze_void_average_x
_platon_squeeze_void_average_y
_platon_squeeze_void_average_z
_platon_squeeze_void_volume
_platon_squeeze_void_count_electrons
_platon_squeeze_void_content
1 -0.090 -0.108 -0.094 4867 2409 ' '
2 0.962 0.038 0.538 10 2 ' '
3 0.796 0.204 0.704 9 7 ' '
4 0.296 0.296 0.296 8 6 ' '
5 0.462 0.462 0.462 10 2 ' '
6 0.038 0.538 0.962 10 2 ' '
7 0.204 0.704 0.796 9 7 ' '
8 0.704 0.796 0.204 9 7 ' '
9 0.538 0.962 0.038 10 3 ' '
